data_7157693
loop_
_publ_author_name
'Chan, Chieh-Kai'
'Lai, Chien-Yu'
'Wang, Cheng-Chung'

_publ_section_title
;
 TMSOTf-catalyzed synthesis of substituted quinazolines using
 hexamethyldisilazane as a nitrogen source under neat and microwave
 irradiation conditions.
;
_journal_issue 36
_journal_name_full 'Organic &amp; biomolecular chemistry'
_journal_page_first 7201
_journal_page_last 7212
_journal_paper_doi 10.1039/d0ob01507e
_journal_volume 18
_journal_year 2020
_chemical_formula_moiety 'C22 H18 N2 O2'
_chemical_formula_sum 'C22 H18 N2 O2'
_chemical_formula_weight 342.38
_space_group_crystal_system triclinic
_space_group_IT_number 2
_space_group_name_Hall '-P 1'
_space_group_name_H-M_alt 'P -1'
_atom_sites_solution_hydrogens geom
_audit_creation_method SHELXL-2018/3
_audit_update_record
;
2020-04-10 deposited with the CCDC.	2020-08-31 downloaded from the CCDC.
;
_cell_angle_alpha 83.162(2)
_cell_angle_beta 86.529(2)
_cell_angle_gamma 76.8570(10)
_cell_formula_units_Z 2
_cell_length_a 5.9542(2)
_cell_length_b 10.6468(4)
_cell_length_c 13.6281(5)
_cell_measurement_reflns_used 9911
_cell_measurement_temperature 100.0(2)
_cell_measurement_theta_max 27.11
_cell_measurement_theta_min 2.61
_cell_volume 834.81(5)
_computing_cell_refinement 'SAINT V8.40A (Bruker Nano, Inc., 2019)'
_computing_data_collection 'Bruker Instrument Service v2012.12.0.3'
_computing_data_reduction 'SAINT V8.40A (Bruker Nano, Inc., 2019)'
_computing_molecular_graphics 'shelXle (C.B. Huebschle, rev 958)'
_computing_publication_material 'WinGX publication routines (Farrugia, 2014)'
_computing_structure_refinement 'SHELXL-2018/3 (Sheldrick, 2018)'
_computing_structure_solution 'SHELXT 2014/5 (Sheldrick, 2014)'
_diffrn_ambient_temperature 100.0(2)
_diffrn_measured_fraction_theta_full 0.998
_diffrn_measured_fraction_theta_max 0.998
_diffrn_measurement_device_type 'Bruker APEX-II CCD'
_diffrn_measurement_method '\f and \w scans'
_diffrn_radiation_type MoK\a
_diffrn_radiation_wavelength 0.71073
_diffrn_reflns_av_R_equivalents 0.0818
_diffrn_reflns_av_unetI/netI 0.0481
_diffrn_reflns_Laue_measured_fraction_full 0.998
_diffrn_reflns_Laue_measured_fraction_max 0.998
_diffrn_reflns_limit_h_max 7
_diffrn_reflns_limit_h_min -7
_diffrn_reflns_limit_k_max 13
_diffrn_reflns_limit_k_min -13
_diffrn_reflns_limit_l_max 17
_diffrn_reflns_limit_l_min -17
_diffrn_reflns_number 36007
_diffrn_reflns_point_group_measured_fraction_full 0.998
_diffrn_reflns_point_group_measured_fraction_max 0.998
_diffrn_reflns_theta_full 25.242
_diffrn_reflns_theta_max 27.103
_diffrn_reflns_theta_min 1.976
_exptl_absorpt_coefficient_mu 0.088
_exptl_absorpt_correction_T_max 1
_exptl_absorpt_correction_T_min 0.8094
_exptl_absorpt_correction_type numerical
_exptl_absorpt_process_details 'Bruker SADABS, 1996'
_exptl_crystal_colour colourless
_exptl_crystal_density_diffrn 1.362
_exptl_crystal_density_meas ?
_exptl_crystal_density_method 'not measured'
_exptl_crystal_description prism
_exptl_crystal_F_000 360
_exptl_crystal_size_max 0.323
_exptl_crystal_size_mid 0.313
_exptl_crystal_size_min 0.160
_refine_diff_density_max 0.736
_refine_diff_density_min -0.388
_refine_diff_density_rms 0.136
_refine_ls_extinction_method none
_refine_ls_goodness_of_fit_ref 1.064
_refine_ls_hydrogen_treatment constr
_refine_ls_matrix_type full
_refine_ls_number_parameters 237
_refine_ls_number_reflns 3684
_refine_ls_number_restraints 0
_refine_ls_restrained_S_all 1.064
_refine_ls_R_factor_all 0.0552
_refine_ls_R_factor_gt 0.0494
_refine_ls_shift/su_max 0.000
_refine_ls_shift/su_mean 0.000
_refine_ls_structure_factor_coef Fsqd
_refine_ls_weighting_details 'w=1/[\s^2^(Fo^2^)+(0.0616P)^2^+0.3299P] where P=(Fo^2^+2Fc^2^)/3'
_refine_ls_weighting_scheme calc
_refine_ls_wR_factor_gt 0.1179
_refine_ls_wR_factor_ref 0.1237
_reflns_Friedel_coverage 0.000
_reflns_number_gt 3226
_reflns_number_total 3684
_reflns_threshold_expression 'I > 2\s(I)'
_cod_data_source_file d0ob01507e2.cif
_cod_data_source_block i17854
_cod_depositor_comments
;
The following automatic conversions were performed:

data item '_exptl_crystal_density_meas' value 'none' was changed to
'?' -- the value is perceived as not measured.

Automatic conversion script
Id: cif_fix_values 7556 2019-12-06 15:28:31Z antanas 

 Adding full bibliography for 7157689--7157694.cif.
;
_cod_database_code 7157693
_shelx_shelxl_version_number 2018/3
_shelx_space_group_comment
;
The symmetry employed for this shelxl refinement is uniquely defined
by the following loop, which should always be used as a source of
symmetry information in preference to the above space-group names.
They are only intended as comments.
;
_shelx_estimated_absorpt_t_min 0.972
_shelx_estimated_absorpt_t_max 0.986

loop_
_space_group_symop_operation_xyz
'x, y, z'
'-x, -y, -z'

loop_
_atom_site_label
_atom_site_type_symbol
_atom_site_fract_x
_atom_site_fract_y
_atom_site_fract_z
_atom_site_U_iso_or_equiv
_atom_site_adp_type
_atom_site_occupancy
_atom_site_site_symmetry_order
_atom_site_calc_flag
_atom_site_refinement_flags_posn
_atom_site_refinement_flags_adp
_atom_site_refinement_flags_occupancy
_atom_site_disorder_assembly
_atom_site_disorder_group
O1 O 1.08170(15) 1.03130(8) 0.64369(6) 0.0165(2) Uani 1 1 d . . . . .
O2 O 1.20896(16) 0.62256(9) 0.50073(7) 0.0217(2) Uani 1 1 d . . . . .
N1 N 0.58775(17) 0.60113(10) 0.75313(7) 0.0142(2) Uani 1 1 d . . . . .
N2 N 0.45497(17) 0.82117(10) 0.78947(7) 0.0138(2) Uani 1 1 d . . . . .
C1 C 0.5984(2) 0.72908(11) 0.74599(8) 0.0134(2) Uani 1 1 d . . . . .
C2 C 0.4129(2) 0.56665(11) 0.80474(8) 0.0136(2) Uani 1 1 d . . . . .
C3 C 0.2415(2) 0.65750(11) 0.85313(8) 0.0134(2) Uani 1 1 d . . . . .
C4 C 0.0500(2) 0.62692(12) 0.90963(9) 0.0155(3) Uani 1 1 d . . . . .
H4 H 0.027945 0.540652 0.916489 0.019 Uiso 1 1 calc R U . . .
C5 C -0.1037(2) 0.72093(12) 0.95446(9) 0.0164(3) Uani 1 1 d . . . . .
H5 H -0.232231 0.699832 0.992135 0.020 Uiso 1 1 calc R U . . .
C6 C -0.0714(2) 0.84929(12) 0.94474(9) 0.0165(3) Uani 1 1 d . . . . .
H6 H -0.179417 0.914099 0.975724 0.020 Uiso 1 1 calc R U . . .
C7 C 0.1131(2) 0.88157(11) 0.89134(9) 0.0158(3) Uani 1 1 d . . . . .
H7 H 0.133105 0.968182 0.885967 0.019 Uiso 1 1 calc R U . . .
C8 C 0.2749(2) 0.78614(11) 0.84395(8) 0.0135(2) Uani 1 1 d . . . . .
C9 C 0.7926(2) 0.76421(11) 0.68325(8) 0.0135(2) Uani 1 1 d . . . . .
C10 C 0.8498(2) 0.88339(11) 0.68811(8) 0.0137(2) Uani 1 1 d . . . . .
H10 H 0.760926 0.943546 0.729399 0.016 Uiso 1 1 calc R U . . .
C11 C 1.0370(2) 0.91355(11) 0.63239(8) 0.0142(2) Uani 1 1 d . . . . .
C12 C 1.1668(2) 0.82756(12) 0.56966(9) 0.0151(3) Uani 1 1 d . . . . .
H12 H 1.296312 0.847949 0.532397 0.018 Uiso 1 1 calc R U . . .
C13 C 1.1019(2) 0.71123(12) 0.56299(9) 0.0159(3) Uani 1 1 d . . . . .
C14 C 0.9178(2) 0.67799(11) 0.61982(9) 0.0148(2) Uani 1 1 d . . . . .
H14 H 0.877813 0.597437 0.615486 0.018 Uiso 1 1 calc R U . . .
C15 C 0.4095(2) 0.42645(11) 0.81213(8) 0.0145(2) Uani 1 1 d . . . . .
C16 C 0.6040(2) 0.33535(12) 0.84638(9) 0.0179(3) Uani 1 1 d . . . . .
H16 H 0.732012 0.363459 0.867319 0.021 Uiso 1 1 calc R U . . .
C17 C 0.6107(2) 0.20372(12) 0.84992(10) 0.0213(3) Uani 1 1 d . . . . .
H17 H 0.742886 0.142076 0.873977 0.026 Uiso 1 1 calc R U . . .
C18 C 0.4263(2) 0.16170(12) 0.81865(10) 0.0212(3) Uani 1 1 d . . . . .
H18 H 0.432730 0.071527 0.820092 0.025 Uiso 1 1 calc R U . . .
C19 C 0.2313(2) 0.25216(12) 0.78506(9) 0.0196(3) Uani 1 1 d . . . . .
H19 H 0.103901 0.223565 0.764010 0.024 Uiso 1 1 calc R U . . .
C20 C 0.2221(2) 0.38425(12) 0.78216(9) 0.0165(3) Uani 1 1 d . . . . .
H20 H 0.088014 0.445669 0.759750 0.020 Uiso 1 1 calc R U . . .
C21 C 1.2777(2) 1.06467(12) 0.59031(9) 0.0171(3) Uani 1 1 d . . . . .
H21A H 1.261588 1.062587 0.519418 0.026 Uiso 1 1 calc R U . . .
H21B H 1.418025 1.002270 0.612348 0.026 Uiso 1 1 calc R U . . .
H21C H 1.287791 1.152031 0.602564 0.026 Uiso 1 1 calc R U . . .
C22 C 1.3904(2) 0.65411(13) 0.43600(10) 0.0245(3) Uani 1 1 d . . . . .
H22A H 1.443812 0.585750 0.392310 0.037 Uiso 1 1 calc R U . . .
H22B H 1.518836 0.661329 0.475110 0.037 Uiso 1 1 calc R U . . .
H22C H 1.333204 0.736933 0.396137 0.037 Uiso 1 1 calc R U . . .

loop_
_atom_site_aniso_label
_atom_site_aniso_U_11
_atom_site_aniso_U_22
_atom_site_aniso_U_33
_atom_site_aniso_U_23
_atom_site_aniso_U_13
_atom_site_aniso_U_12
O1 0.0177(4) 0.0154(4) 0.0177(4) -0.0020(3) 0.0034(3) -0.0069(3)
O2 0.0242(5) 0.0179(5) 0.0231(5) -0.0069(4) 0.0114(4) -0.0057(4)
N1 0.0149(5) 0.0132(5) 0.0137(5) 0.0000(4) 0.0004(4) -0.0025(4)
N2 0.0144(5) 0.0134(5) 0.0132(5) 0.0004(4) -0.0007(4) -0.0028(4)
C1 0.0142(5) 0.0134(6) 0.0118(5) 0.0009(4) -0.0023(4) -0.0022(4)
C2 0.0145(5) 0.0139(6) 0.0118(5) 0.0006(4) -0.0017(4) -0.0026(4)
C3 0.0150(6) 0.0131(6) 0.0112(5) 0.0001(4) -0.0013(4) -0.0019(4)
C4 0.0186(6) 0.0137(6) 0.0137(5) 0.0010(4) 0.0000(4) -0.0041(5)
C5 0.0163(6) 0.0192(6) 0.0128(5) 0.0004(4) 0.0020(4) -0.0042(5)
C6 0.0183(6) 0.0169(6) 0.0130(5) -0.0032(4) 0.0015(4) -0.0009(5)
C7 0.0189(6) 0.0122(5) 0.0159(5) -0.0016(4) -0.0010(4) -0.0027(4)
C8 0.0144(5) 0.0143(6) 0.0110(5) 0.0007(4) -0.0017(4) -0.0023(4)
C9 0.0133(5) 0.0145(6) 0.0116(5) 0.0019(4) -0.0020(4) -0.0020(4)
C10 0.0140(5) 0.0140(6) 0.0121(5) -0.0003(4) -0.0007(4) -0.0012(4)
C11 0.0151(6) 0.0139(5) 0.0129(5) 0.0015(4) -0.0033(4) -0.0027(4)
C12 0.0135(5) 0.0173(6) 0.0137(5) 0.0013(4) 0.0016(4) -0.0036(4)
C13 0.0166(6) 0.0151(6) 0.0143(5) -0.0012(4) 0.0008(4) -0.0006(4)
C14 0.0163(6) 0.0121(5) 0.0152(5) 0.0008(4) -0.0005(4) -0.0026(4)
C15 0.0178(6) 0.0126(5) 0.0119(5) -0.0008(4) 0.0046(4) -0.0025(4)
C16 0.0158(6) 0.0169(6) 0.0199(6) -0.0005(5) 0.0025(5) -0.0029(5)
C17 0.0206(6) 0.0144(6) 0.0258(7) 0.0008(5) 0.0052(5) -0.0002(5)
C18 0.0259(7) 0.0127(6) 0.0248(6) -0.0040(5) 0.0114(5) -0.0060(5)
C19 0.0207(6) 0.0202(6) 0.0202(6) -0.0067(5) 0.0068(5) -0.0088(5)
C20 0.0166(6) 0.0175(6) 0.0146(5) -0.0019(4) 0.0029(4) -0.0031(5)
C21 0.0166(6) 0.0192(6) 0.0166(6) 0.0002(5) 0.0014(5) -0.0075(5)
C22 0.0257(7) 0.0231(7) 0.0236(7) -0.0047(5) 0.0125(5) -0.0054(5)

loop_
_atom_type_symbol
_atom_type_description
_atom_type_scat_dispersion_real
_atom_type_scat_dispersion_imag
_atom_type_scat_source
C C 0.0033 0.0016 'International Tables Vol C Tables 4.2.6.8 and 6.1.1.4'
H H 0.0000 0.0000 'International Tables Vol C Tables 4.2.6.8 and 6.1.1.4'
N N 0.0061 0.0033 'International Tables Vol C Tables 4.2.6.8 and 6.1.1.4'
O O 0.0106 0.0060 'International Tables Vol C Tables 4.2.6.8 and 6.1.1.4'

loop_
_geom_angle_atom_site_label_1
_geom_angle_atom_site_label_2
_geom_angle_atom_site_label_3
_geom_angle
_geom_angle_site_symmetry_1
_geom_angle_site_symmetry_3
_geom_angle_publ_flag
C11 O1 C21 117.28(9) . . ?
C13 O2 C22 117.88(10) . . ?
C2 N1 C1 117.55(10) . . ?
C1 N2 C8 116.66(10) . . ?
N2 C1 N1 126.17(11) . . ?
N2 C1 C9 118.34(10) . . ?
N1 C1 C9 115.50(10) . . ?
N1 C2 C3 121.95(11) . . ?
N1 C2 C15 115.94(10) . . ?
C3 C2 C15 122.08(10) . . ?
C4 C3 C8 119.58(11) . . ?
C4 C3 C2 124.79(11) . . ?
C8 C3 C2 115.61(11) . . ?
C5 C4 C3 120.39(11) . . ?
C5 C4 H4 119.8 . . ?
C3 C4 H4 119.8 . . ?
C4 C5 C6 120.04(11) . . ?
C4 C5 H5 120.0 . . ?
C6 C5 H5 120.0 . . ?
C7 C6 C5 120.92(11) . . ?
C7 C6 H6 119.5 . . ?
C5 C6 H6 119.5 . . ?
C6 C7 C8 120.22(11) . . ?
C6 C7 H7 119.9 . . ?
C8 C7 H7 119.9 . . ?
N2 C8 C3 121.97(11) . . ?
N2 C8 C7 119.17(11) . . ?
C3 C8 C7 118.84(11) . . ?
C14 C9 C10 120.11(11) . . ?
C14 C9 C1 119.97(11) . . ?
C10 C9 C1 119.92(11) . . ?
C11 C10 C9 119.70(11) . . ?
C11 C10 H10 120.2 . . ?
C9 C10 H10 120.2 . . ?
O1 C11 C10 115.29(10) . . ?
O1 C11 C12 123.71(11) . . ?
C10 C11 C12 121.00(11) . . ?
C13 C12 C11 118.47(11) . . ?
C13 C12 H12 120.8 . . ?
C11 C12 H12 120.8 . . ?
O2 C13 C14 114.97(11) . . ?
O2 C13 C12 123.65(11) . . ?
C14 C13 C12 121.37(11) . . ?
C13 C14 C9 119.28(11) . . ?
C13 C14 H14 120.4 . . ?
C9 C14 H14 120.4 . . ?
C20 C15 C16 119.51(11) . . ?
C20 C15 C2 121.83(11) . . ?
C16 C15 C2 118.61(11) . . ?
C17 C16 C15 120.11(12) . . ?
C17 C16 H16 119.9 . . ?
C15 C16 H16 119.9 . . ?
C18 C17 C16 120.43(12) . . ?
C18 C17 H17 119.8 . . ?
C16 C17 H17 119.8 . . ?
C17 C18 C19 119.68(12) . . ?
C17 C18 H18 120.2 . . ?
C19 C18 H18 120.2 . . ?
C20 C19 C18 120.29(12) . . ?
C20 C19 H19 119.9 . . ?
C18 C19 H19 119.9 . . ?
C19 C20 C15 119.97(11) . . ?
C19 C20 H20 120.0 . . ?
C15 C20 H20 120.0 . . ?
O1 C21 H21A 109.5 . . ?
O1 C21 H21B 109.5 . . ?
H21A C21 H21B 109.5 . . ?
O1 C21 H21C 109.5 . . ?
H21A C21 H21C 109.5 . . ?
H21B C21 H21C 109.5 . . ?
O2 C22 H22A 109.5 . . ?
O2 C22 H22B 109.5 . . ?
H22A C22 H22B 109.5 . . ?
O2 C22 H22C 109.5 . . ?
H22A C22 H22C 109.5 . . ?
H22B C22 H22C 109.5 . . ?

loop_
_geom_bond_atom_site_label_1
_geom_bond_atom_site_label_2
_geom_bond_distance
_geom_bond_site_symmetry_2
_geom_bond_publ_flag
O1 C11 1.3672(15) . ?
O1 C21 1.4286(14) . ?
O2 C13 1.3673(15) . ?
O2 C22 1.4274(15) . ?
N1 C2 1.3179(15) . ?
N1 C1 1.3698(15) . ?
N2 C1 1.3183(16) . ?
N2 C8 1.3636(15) . ?
C1 C9 1.4865(16) . ?
C2 C3 1.4260(16) . ?
C2 C15 1.4888(16) . ?
C3 C4 1.4149(16) . ?
C3 C8 1.4181(16) . ?
C4 C5 1.3690(17) . ?
C4 H4 0.9500 . ?
C5 C6 1.4126(17) . ?
C5 H5 0.9500 . ?
C6 C7 1.3678(17) . ?
C6 H6 0.9500 . ?
C7 C8 1.4188(16) . ?
C7 H7 0.9500 . ?
C9 C14 1.3947(17) . ?
C9 C10 1.3963(17) . ?
C10 C11 1.3870(16) . ?
C10 H10 0.9500 . ?
C11 C12 1.3967(17) . ?
C12 C13 1.3928(17) . ?
C12 H12 0.9500 . ?
C13 C14 1.3909(17) . ?
C14 H14 0.9500 . ?
C15 C20 1.3932(17) . ?
C15 C16 1.3952(17) . ?
C16 C17 1.3880(17) . ?
C16 H16 0.9500 . ?
C17 C18 1.383(2) . ?
C17 H17 0.9500 . ?
C18 C19 1.3914(19) . ?
C18 H18 0.9500 . ?
C19 C20 1.3907(17) . ?
C19 H19 0.9500 . ?
C20 H20 0.9500 . ?
C21 H21A 0.9800 . ?
C21 H21B 0.9800 . ?
C21 H21C 0.9800 . ?
C22 H22A 0.9800 . ?
C22 H22B 0.9800 . ?
C22 H22C 0.9800 . ?
